data_2217158
loop_
_publ_author_name
'Tomura, Masaaki'

_publ_section_title
;
 (<i>E</i>)-2-(2,6-Dichlorophenyl)-2-(phenylimino)acetamide
;
_journal_coeditor_code KP2151
_journal_issue 1
_journal_name_full 'Acta Crystallographica Section E'
_journal_page_first o170
_journal_page_last o171
_journal_paper_doi 10.1107/S1600536807063891
_journal_volume 64
_journal_year 2008
_chemical_formula_iupac 'C14 H10 Cl2 N2 O'
_chemical_formula_moiety 'C14 H10 Cl2 N2 O'
_chemical_formula_sum 'C14 H10 Cl2 N2 O'
_chemical_formula_weight 293.14
_chemical_melting_point 510
_chemical_name_systematic
;
(E)-2-(2,6-Dichlorophenyl)-2-(phenylimino)acetamide
;
_space_group_IT_number 2
_symmetry_cell_setting triclinic
_symmetry_space_group_name_Hall '-P 1'
_symmetry_space_group_name_H-M 'P -1'
_atom_sites_solution_hydrogens geom
_atom_sites_solution_primary direct
_atom_sites_solution_secondary difmap
_cell_angle_alpha 102.170(3)
_cell_angle_beta 91.795(3)
_cell_angle_gamma 102.145(2)
_cell_formula_units_Z 2
_cell_length_a 7.8777(2)
_cell_length_b 9.1433(3)
_cell_length_c 10.0217(4)
_cell_measurement_reflns_used 25
_cell_measurement_temperature 296.0(10)
_cell_measurement_theta_max 42.63
_cell_measurement_theta_min 15.03
_cell_volume 687.66(4)
_computing_cell_refinement 'CAD-4 Express Software'
_computing_data_collection 'CAD-4 Express Software (Enraf--Nonius, 1992)'
_computing_data_reduction 'teXsan (Rigaku/MSC, 2000)'
_computing_molecular_graphics
;
<i>PLATON</i> (Spek, 2003) and <i>Mercury</i> (Macrae <i>et al.</i>,
2006)
;
_computing_publication_material SHELXL97
_computing_structure_refinement 'SHELXL97 (Sheldrick, 1997)'
_computing_structure_solution 'SHELXS97 (Sheldrick, 1997)'
_diffrn_ambient_temperature 296.0(10)
_diffrn_measured_fraction_theta_full 0.999
_diffrn_measured_fraction_theta_max 0.999
_diffrn_measurement_device '\k-geometry diffractometer'
_diffrn_measurement_device_type 'Enraf--Nonius CAD-4'
_diffrn_measurement_method '\w-2\q scan'
_diffrn_radiation_monochromator graphite
_diffrn_radiation_type 'Cu K\a'
_diffrn_radiation_wavelength 1.54178
_diffrn_reflns_av_R_equivalents 0.0158
_diffrn_reflns_av_sigmaI/netI 0.0146
_diffrn_reflns_limit_h_max 9
_diffrn_reflns_limit_h_min 0
_diffrn_reflns_limit_k_max 11
_diffrn_reflns_limit_k_min -11
_diffrn_reflns_limit_l_max 12
_diffrn_reflns_limit_l_min -12
_diffrn_reflns_number 3020
_diffrn_reflns_theta_full 74.27
_diffrn_reflns_theta_max 74.27
_diffrn_reflns_theta_min 4.53
_diffrn_standards_decay_% 0.76
_diffrn_standards_interval_time 120
_diffrn_standards_number 3
_exptl_absorpt_coefficient_mu 4.187
_exptl_absorpt_correction_T_max 0.8180
_exptl_absorpt_correction_T_min 0.2286
_exptl_absorpt_correction_type psi-scan
_exptl_absorpt_process_details '(North <i>et al.</i>,  1968)'
_exptl_crystal_colour colourless
_exptl_crystal_density_diffrn 1.416
_exptl_crystal_density_method 'not measured'
_exptl_crystal_description prism
_exptl_crystal_F_000 300
_exptl_crystal_size_max 0.50
_exptl_crystal_size_mid 0.40
_exptl_crystal_size_min 0.05
_refine_diff_density_max 0.370
_refine_diff_density_min -0.246
_refine_ls_extinction_coef 0.0156(17)
_refine_ls_extinction_expression Fc^*^=kFc[1+0.001xFc^2^\l^3^/sin(2\q)]^-1/4^
_refine_ls_extinction_method SHELXL
_refine_ls_goodness_of_fit_ref 1.053
_refine_ls_hydrogen_treatment constr
_refine_ls_matrix_type full
_refine_ls_number_parameters 173
_refine_ls_number_reflns 2808
_refine_ls_number_restraints 0
_refine_ls_restrained_S_all 1.053
_refine_ls_R_factor_all 0.0508
_refine_ls_R_factor_gt 0.0448
_refine_ls_shift/su_max 0.000
_refine_ls_shift/su_mean 0.000
_refine_ls_structure_factor_coef Fsqd
_refine_ls_weighting_details 'calc w=1/[\s^2^(Fo^2^)+(0.0796P)^2^+0.1897P] where P=(Fo^2^+2Fc^2^)/3'
_refine_ls_weighting_scheme calc
_refine_ls_wR_factor_gt 0.1286
_refine_ls_wR_factor_ref 0.1350
_reflns_number_gt 2499
_reflns_number_total 2808
_reflns_threshold_expression I>2\s(I)
_cod_data_source_file kp2151.cif
_cod_data_source_block I
_cod_database_code 2217158
_cod_database_fobs_code 2217158

loop_
_symmetry_equiv_pos_as_xyz
'x, y, z'
'-x, -y, -z'

loop_
_atom_site_type_symbol
_atom_site_label
_atom_site_fract_x
_atom_site_fract_y
_atom_site_fract_z
_atom_site_U_iso_or_equiv
_atom_site_adp_type
_atom_site_calc_flag
_atom_site_refinement_flags
_atom_site_occupancy
Cl Cl1 0.15690(8) 0.38587(7) 0.87469(7) 0.0713(2) Uani d . 1
Cl Cl2 0.62681(8) 0.04600(8) 0.72009(7) 0.0791(2) Uani d . 1
O O1 0.5291(2) 0.42558(17) 0.65152(14) 0.0632(4) Uani d . 1
N N1 0.2306(2) 0.07483(17) 0.59095(15) 0.0472(4) Uani d . 1
N N2 0.3232(2) 0.3200(2) 0.47621(16) 0.0598(5) Uani d . 1
H H2A 0.3588 0.3906 0.4323 0.072 Uiso calc R 1
H H2B 0.2355 0.2462 0.4425 0.072 Uiso calc R 1
C C1 0.3973(2) 0.21737(18) 0.81031(16) 0.0413(4) Uani d . 1
C C2 0.3294(2) 0.3076(2) 0.91479(18) 0.0476(4) Uani d . 1
C C3 0.3924(3) 0.3366(3) 1.0501(2) 0.0611(6) Uani d . 1
H H3 0.3451 0.3986 1.1180 0.073 Uiso calc R 1
C C4 0.5255(3) 0.2723(3) 1.0823(2) 0.0720(7) Uani d . 1
H H4 0.5683 0.2902 1.1732 0.086 Uiso calc R 1
C C5 0.5971(3) 0.1818(3) 0.9828(2) 0.0690(6) Uani d . 1
H H5 0.6872 0.1382 1.0061 0.083 Uiso calc R 1
C C6 0.5340(3) 0.1557(2) 0.8470(2) 0.0515(4) Uani d . 1
C C7 0.3324(2) 0.19374(19) 0.66374(16) 0.0412(4) Uani d . 1
C C8 0.1608(2) -0.0528(2) 0.64758(18) 0.0471(4) Uani d . 1
C C9 0.1897(3) -0.1957(2) 0.5867(2) 0.0622(5) Uani d . 1
H H9 0.2556 -0.2065 0.5113 0.075 Uiso calc R 1
C C10 0.1197(3) -0.3220(3) 0.6390(3) 0.0724(7) Uani d . 1
H H10 0.1420 -0.4171 0.6000 0.087 Uiso calc R 1
C C11 0.0181(3) -0.3085(3) 0.7476(3) 0.0695(6) Uani d . 1
H H11 -0.0290 -0.3942 0.7815 0.083 Uiso calc R 1
C C12 -0.0139(3) -0.1682(3) 0.8058(3) 0.0649(6) Uani d . 1
H H12 -0.0836 -0.1594 0.8790 0.078 Uiso calc R 1
C C13 0.0564(3) -0.0396(2) 0.7570(2) 0.0541(5) Uani d . 1
H H13 0.0340 0.0551 0.7971 0.065 Uiso calc R 1
C C14 0.4032(2) 0.3250(2) 0.59550(17) 0.0449(4) Uani d . 1

loop_
_atom_site_aniso_label
_atom_site_aniso_U_11
_atom_site_aniso_U_22
_atom_site_aniso_U_33
_atom_site_aniso_U_12
_atom_site_aniso_U_13
_atom_site_aniso_U_23
Cl1 0.0733(4) 0.0624(4) 0.0828(4) 0.0283(3) 0.0142(3) 0.0118(3)
Cl2 0.0702(4) 0.0934(5) 0.0848(4) 0.0427(3) 0.0105(3) 0.0191(3)
O1 0.0780(10) 0.0577(8) 0.0474(7) -0.0110(7) -0.0061(6) 0.0245(6)
N1 0.0523(8) 0.0469(8) 0.0428(7) 0.0070(6) 0.0000(6) 0.0155(6)
N2 0.0740(11) 0.0567(9) 0.0480(9) -0.0007(8) -0.0090(8) 0.0272(7)
C1 0.0463(9) 0.0404(8) 0.0378(8) 0.0021(7) 0.0029(6) 0.0173(6)
C2 0.0520(10) 0.0424(9) 0.0467(9) 0.0018(7) 0.0090(7) 0.0140(7)
C3 0.0704(13) 0.0610(12) 0.0400(9) -0.0096(10) 0.0083(9) 0.0088(8)
C4 0.0816(16) 0.0808(15) 0.0419(10) -0.0152(12) -0.0111(10) 0.0235(10)
C5 0.0646(13) 0.0763(14) 0.0678(14) 0.0035(11) -0.0171(11) 0.0352(12)
C6 0.0499(10) 0.0551(10) 0.0519(10) 0.0081(8) 0.0004(8) 0.0212(8)
C7 0.0460(9) 0.0432(8) 0.0376(8) 0.0105(7) 0.0041(6) 0.0153(6)
C8 0.0473(9) 0.0468(9) 0.0468(9) 0.0041(7) -0.0047(7) 0.0173(7)
C9 0.0667(13) 0.0526(11) 0.0663(12) 0.0107(9) 0.0070(10) 0.0136(9)
C10 0.0703(14) 0.0477(11) 0.1013(19) 0.0132(10) -0.0044(13) 0.0231(11)
C11 0.0565(12) 0.0630(13) 0.0950(17) 0.0009(10) -0.0058(11) 0.0445(12)
C12 0.0530(11) 0.0709(14) 0.0712(13) -0.0013(10) 0.0054(10) 0.0318(11)
C13 0.0493(10) 0.0518(10) 0.0596(11) 0.0028(8) 0.0025(8) 0.0175(8)
C14 0.0550(10) 0.0440(9) 0.0380(8) 0.0095(7) 0.0051(7) 0.0154(7)

loop_
_atom_type_symbol
_atom_type_description
_atom_type_scat_dispersion_real
_atom_type_scat_dispersion_imag
_atom_type_scat_source
C C 0.0181 0.0091 'International Tables Vol C Tables 4.2.6.8 and 6.1.1.4'
H H 0.0000 0.0000 'International Tables Vol C Tables 4.2.6.8 and 6.1.1.4'
Cl Cl 0.3639 0.7018 'International Tables Vol C Tables 4.2.6.8 and 6.1.1.4'
N N 0.0311 0.0180 'International Tables Vol C Tables 4.2.6.8 and 6.1.1.4'
O O 0.0492 0.0322 'International Tables Vol C Tables 4.2.6.8 and 6.1.1.4'

loop_
_geom_angle_atom_site_label_1
_geom_angle_atom_site_label_2
_geom_angle_atom_site_label_3
_geom_angle
C7 N1 C8 120.81(14)
C14 N2 H2A 120.0
C14 N2 H2B 120.0
H2A N2 H2B 120.0
C2 C1 C6 117.04(16)
C2 C1 C7 121.51(16)
C6 C1 C7 121.38(16)
C3 C2 C1 122.56(19)
C3 C2 Cl1 118.54(17)
C1 C2 Cl1 118.89(14)
C4 C3 C2 118.6(2)
C4 C3 H3 120.7
C2 C3 H3 120.7
C5 C4 C3 121.14(19)
C5 C4 H4 119.4
C3 C4 H4 119.4
C4 C5 C6 119.4(2)
C4 C5 H5 120.3
C6 C5 H5 120.3
C1 C6 C5 121.2(2)
C1 C6 Cl2 118.90(14)
C5 C6 Cl2 119.94(18)
N1 C7 C1 126.95(15)
N1 C7 C14 117.73(14)
C1 C7 C14 115.27(14)
C13 C8 C9 119.52(18)
C13 C8 N1 121.59(17)
C9 C8 N1 118.78(18)
C10 C9 C8 119.5(2)
C10 C9 H9 120.2
C8 C9 H9 120.2
C11 C10 C9 120.8(2)
C11 C10 H10 119.6
C9 C10 H10 119.6
C12 C11 C10 119.7(2)
C12 C11 H11 120.2
C10 C11 H11 120.2
C11 C12 C13 120.8(2)
C11 C12 H12 119.6
C13 C12 H12 119.6
C12 C13 C8 119.6(2)
C12 C13 H13 120.2
C8 C13 H13 120.2
O1 C14 N2 124.57(16)
O1 C14 C7 119.44(15)
N2 C14 C7 115.98(16)

loop_
_geom_bond_atom_site_label_1
_geom_bond_atom_site_label_2
_geom_bond_distance
Cl1 C2 1.737(2)
Cl2 C6 1.728(2)
O1 C14 1.228(2)
N1 C7 1.273(2)
N1 C8 1.420(2)
N2 C14 1.322(2)
N2 H2A 0.8600
N2 H2B 0.8600
C1 C2 1.385(2)
C1 C6 1.389(3)
C1 C7 1.496(2)
C2 C3 1.381(3)
C3 C4 1.367(4)
C3 H3 0.9300
C4 C5 1.372(4)
C4 H4 0.9300
C5 C6 1.388(3)
C5 H5 0.9300
C7 C14 1.519(2)
C8 C13 1.391(3)
C8 C9 1.389(3)
C9 C10 1.385(3)
C9 H9 0.9300
C10 C11 1.371(4)
C10 H10 0.9300
C11 C12 1.371(4)
C11 H11 0.9300
C12 C13 1.384(3)
C12 H12 0.9300
C13 H13 0.9300

loop_
_geom_hbond_atom_site_label_D
_geom_hbond_atom_site_label_H
_geom_hbond_atom_site_label_A
_geom_hbond_site_symmetry_A
_geom_hbond_distance_DH
_geom_hbond_distance_HA
_geom_hbond_distance_DA
_geom_hbond_angle_DHA
_geom_hbond_publ_flag
N2 H2A O1 2_666 0.86 2.08 2.935(2) 172.1 yes
N2 H2B N1 . 0.86 2.37 2.708(2) 103.6 yes
C3 H3 O1 2_667 0.93 2.55 3.260(2) 133.0 yes
N2 H2B Cg1 2_556 0.86 2.76 3.484(2) 143.0 yes

loop_
_geom_torsion_atom_site_label_1
_geom_torsion_atom_site_label_2
_geom_torsion_atom_site_label_3
_geom_torsion_atom_site_label_4
_geom_torsion
C6 C1 C2 C3 -0.1(3)
C7 C1 C2 C3 -177.07(16)
C6 C1 C2 Cl1 -179.37(13)
C7 C1 C2 Cl1 3.6(2)
C1 C2 C3 C4 -0.7(3)
Cl1 C2 C3 C4 178.54(15)
C2 C3 C4 C5 0.6(3)
C3 C4 C5 C6 0.4(3)
C2 C1 C6 C5 1.1(3)
C7 C1 C6 C5 178.08(17)
C2 C1 C6 Cl2 -178.50(13)
C7 C1 C6 Cl2 -1.5(2)
C4 C5 C6 C1 -1.3(3)
C4 C5 C6 Cl2 178.32(17)
C8 N1 C7 C1 2.0(3)
C8 N1 C7 C14 179.41(16)
C2 C1 C7 N1 -103.5(2)
C6 C1 C7 N1 79.6(2)
C2 C1 C7 C14 79.1(2)
C6 C1 C7 C14 -97.79(19)
C7 N1 C8 C13 60.6(3)
C7 N1 C8 C9 -123.2(2)
C13 C8 C9 C10 -2.5(3)
N1 C8 C9 C10 -178.79(19)
C8 C9 C10 C11 2.0(4)
C9 C10 C11 C12 -0.5(4)
C10 C11 C12 C13 -0.5(4)
C11 C12 C13 C8 0.0(3)
C9 C8 C13 C12 1.5(3)
N1 C8 C13 C12 177.73(18)
N1 C7 C14 O1 -164.09(18)
C1 C7 C14 O1 13.6(3)
N1 C7 C14 N2 15.0(3)
C1 C7 C14 N2 -167.32(17)

loop_
_cod_related_entry_id
_cod_related_entry_database
_cod_related_entry_code
1 ChemSpider 21195776
